data_2218509
loop_
_publ_author_name
'Wang, Wen-Xiang'
'Zhao, Hong'

_publ_section_title
;
 4-[(1<i>H</i>-Benzotriazol-1-yl)methyl]benzonitrile
;
_journal_coeditor_code RZ2206
_journal_issue 6
_journal_name_full 'Acta Crystallographica Section E'
_journal_page_first o975
_journal_paper_doi 10.1107/S1600536808010969
_journal_volume 64
_journal_year 2008
_chemical_formula_iupac 'C14 H10 N4'
_chemical_formula_moiety 'C14 H10 N4'
_chemical_formula_sum 'C14 H10 N4'
_chemical_formula_weight 234.26
_chemical_name_systematic
;
4-[(1<i>H</i>-Benzotriazol-1-yl)methyl]benzonitrile
;
_space_group_IT_number 14
_symmetry_cell_setting monoclinic
_symmetry_space_group_name_Hall '-P 2yn'
_symmetry_space_group_name_H-M 'P 1 21/n 1'
_atom_sites_solution_hydrogens geom
_atom_sites_solution_primary direct
_atom_sites_solution_secondary difmap
_audit_creation_method SHELXL-97
_cell_angle_alpha 90.00
_cell_angle_beta 118.0390(10)
_cell_angle_gamma 90.00
_cell_formula_units_Z 4
_cell_length_a 8.1912(13)
_cell_length_b 19.0520(9)
_cell_length_c 8.6610(6)
_cell_measurement_reflns_used 2264
_cell_measurement_temperature 293(2)
_cell_measurement_theta_max 27.3564
_cell_measurement_theta_min 3.0125
_cell_volume 1193.0(2)
_computing_cell_refinement 'CrystalClear (Rigaku, 2005)'
_computing_data_collection 'CrystalClear (Rigaku, 2005)'
_computing_data_reduction 'CrystalClear (Rigaku, 2005)'
_computing_molecular_graphics 'SHELXTL (Sheldrick, 2008)'
_computing_publication_material 'SHELXTL (Sheldrick, 2008)'
_computing_structure_refinement 'SHELXL97 (Sheldrick, 2008)'
_computing_structure_solution 'SHELXS97 (Sheldrick, 2008)'
_diffrn_ambient_temperature 293(2)
_diffrn_detector_area_resol_mean 13.6612
_diffrn_measured_fraction_theta_full 0.995
_diffrn_measured_fraction_theta_max 0.995
_diffrn_measurement_device_type 'Rigaku Mercury2'
_diffrn_measurement_method 'CCD Profile fitting'
_diffrn_radiation_monochromator graphite
_diffrn_radiation_source 'fine-focus sealed tube'
_diffrn_radiation_type MoK\a
_diffrn_radiation_wavelength 0.71073
_diffrn_reflns_av_R_equivalents 0.0469
_diffrn_reflns_av_sigmaI/netI 0.0298
_diffrn_reflns_limit_h_max 10
_diffrn_reflns_limit_h_min -10
_diffrn_reflns_limit_k_max 24
_diffrn_reflns_limit_k_min -24
_diffrn_reflns_limit_l_max 11
_diffrn_reflns_limit_l_min -11
_diffrn_reflns_number 11866
_diffrn_reflns_theta_full 27.46
_diffrn_reflns_theta_max 27.46
_diffrn_reflns_theta_min 3.01
_exptl_absorpt_coefficient_mu 0.082
_exptl_absorpt_correction_T_max 0.969
_exptl_absorpt_correction_T_min 0.960
_exptl_absorpt_correction_type multi-scan
_exptl_absorpt_process_details '(CrystalClear; Rigaku, 2005)'
_exptl_crystal_colour Yellow
_exptl_crystal_density_diffrn 1.304
_exptl_crystal_density_method 'not measured'
_exptl_crystal_description Block
_exptl_crystal_F_000 488
_exptl_crystal_size_max 0.5000
_exptl_crystal_size_mid 0.4000
_exptl_crystal_size_min 0.4000
_refine_diff_density_max 0.341
_refine_diff_density_min -0.166
_refine_ls_extinction_method none
_refine_ls_goodness_of_fit_ref 1.091
_refine_ls_hydrogen_treatment constr
_refine_ls_matrix_type full
_refine_ls_number_parameters 163
_refine_ls_number_reflns 2715
_refine_ls_number_restraints 0
_refine_ls_restrained_S_all 1.091
_refine_ls_R_factor_all 0.0987
_refine_ls_R_factor_gt 0.0669
_refine_ls_shift/su_max 0.002
_refine_ls_shift/su_mean 0.000
_refine_ls_structure_factor_coef Fsqd
_refine_ls_weighting_details 'calc w=1/[\s^2^(Fo^2^)+(0.0763P)^2^+0.2728P] where P=(Fo^2^+2Fc^2^)/3'
_refine_ls_weighting_scheme calc
_refine_ls_wR_factor_gt 0.1625
_refine_ls_wR_factor_ref 0.1818
_reflns_number_gt 1903
_reflns_number_total 2715
_reflns_threshold_expression I>2\s(I)
_cod_data_source_file rz2206.cif
_cod_data_source_block I
_cod_original_sg_symbol_H-M 'P 21/n'
_cod_database_code 2218509
_cod_database_fobs_code 2218509

loop_
_symmetry_equiv_pos_as_xyz
'x, y, z'
'-x+1/2, y+1/2, -z+1/2'
'-x, -y, -z'
'x-1/2, -y-1/2, z-1/2'

loop_
_atom_site_type_symbol
_atom_site_label
_atom_site_fract_x
_atom_site_fract_y
_atom_site_fract_z
_atom_site_U_iso_or_equiv
_atom_site_adp_type
_atom_site_calc_flag
_atom_site_refinement_flags
_atom_site_occupancy
C C1 0.7006(4) 0.10232(14) 0.9067(4) 0.0662(7) Uani d . 1
H H1A 0.6891 0.1496 0.8769 0.079 Uiso d R 1
C C2 0.8443(4) 0.07658(15) 1.0621(4) 0.0714(7) Uani d . 1
H H2B 0.9320 0.1081 1.1380 0.086 Uiso d R 1
C C3 0.8630(4) 0.00549(15) 1.1096(4) 0.0706(7) Uani d . 1
C C4 0.7387(4) -0.04391(14) 1.0033(4) 0.0674(7) Uani d . 1
H H4A 0.7493 -0.0911 1.0344 0.081 Uiso d R 1
C C5 0.5915(3) -0.01855(12) 0.8418(3) 0.0554(6) Uani d U 1
C C6 0.5771(3) 0.05233(12) 0.8006(3) 0.0546(6) Uani d U 1
C C7 0.3403(4) 0.11817(13) 0.5272(3) 0.0631(6) Uani d . 1
H H7A 0.2790 0.1033 0.4058 0.076 Uiso d R 1
H H7B 0.4372 0.1510 0.5420 0.076 Uiso d R 1
C C8 0.2010(3) 0.15545(12) 0.5681(3) 0.0513(5) Uani d . 1
C C9 0.2298(3) 0.22412(12) 0.6302(3) 0.0626(6) Uani d . 1
H H9A 0.3379 0.2474 0.6504 0.075 Uiso d R 1
C C10 0.0989(3) 0.25833(13) 0.6624(3) 0.0616(6) Uani d . 1
H H10A 0.1182 0.3044 0.7026 0.074 Uiso d R 1
C C11 -0.0614(3) 0.22289(11) 0.6339(3) 0.0515(5) Uani d . 1
C C12 -0.0901(3) 0.15394(12) 0.5744(3) 0.0583(6) Uani d . 1
H H12A -0.1967 0.1302 0.5566 0.070 Uiso d R 1
C C13 0.0408(3) 0.12081(12) 0.5417(3) 0.0574(6) Uani d . 1
H H13A 0.0212 0.0747 0.5015 0.069 Uiso d R 1
C C14 -0.2037(4) 0.25735(12) 0.6617(3) 0.0621(6) Uani d . 1
N N1 0.4254(3) 0.05596(10) 0.6402(3) 0.0574(5) Uani d U 1
N N2 0.3499(3) -0.00893(11) 0.5862(3) 0.0684(6) Uani d U 1
N N3 0.4492(3) -0.05515(11) 0.7082(3) 0.0688(6) Uani d U 1
N N4 -0.3207(3) 0.28251(13) 0.6795(4) 0.0841(8) Uani d . 1
H H3B 0.9617 -0.0085 1.2151 0.101 Uiso d R 1

loop_
_atom_site_aniso_label
_atom_site_aniso_U_11
_atom_site_aniso_U_22
_atom_site_aniso_U_33
_atom_site_aniso_U_12
_atom_site_aniso_U_13
_atom_site_aniso_U_23
C1 0.0730(16) 0.0558(14) 0.0776(18) -0.0081(12) 0.0417(14) -0.0063(12)
C2 0.0659(16) 0.0753(18) 0.0646(17) -0.0119(13) 0.0238(13) -0.0063(13)
C3 0.0653(16) 0.0776(18) 0.0631(16) -0.0004(13) 0.0253(13) -0.0002(13)
C4 0.0726(17) 0.0598(15) 0.0774(18) 0.0070(12) 0.0417(15) 0.0072(13)
C5 0.0539(13) 0.0533(13) 0.0677(15) -0.0040(10) 0.0358(12) -0.0103(11)
C6 0.0604(14) 0.0511(12) 0.0641(14) 0.0022(10) 0.0390(12) -0.0023(10)
C7 0.0645(15) 0.0679(15) 0.0641(15) 0.0104(12) 0.0361(12) 0.0075(12)
C8 0.0492(12) 0.0554(13) 0.0497(12) 0.0039(9) 0.0235(10) 0.0039(10)
C9 0.0508(13) 0.0606(15) 0.0791(17) -0.0085(10) 0.0327(12) -0.0035(12)
C10 0.0604(14) 0.0509(13) 0.0748(16) -0.0079(11) 0.0328(12) -0.0098(11)
C11 0.0509(12) 0.0520(12) 0.0526(13) 0.0003(9) 0.0252(10) -0.0016(10)
C12 0.0527(13) 0.0531(13) 0.0713(15) -0.0084(10) 0.0310(12) -0.0083(11)
C13 0.0583(14) 0.0478(12) 0.0672(15) -0.0029(10) 0.0303(12) -0.0084(10)
C14 0.0659(15) 0.0530(13) 0.0762(16) -0.0044(11) 0.0408(13) -0.0065(12)
N1 0.0533(11) 0.0651(12) 0.0564(12) 0.0047(9) 0.0279(9) -0.0029(9)
N2 0.0658(13) 0.0603(13) 0.0782(15) 0.0012(10) 0.0330(11) -0.0047(11)
N3 0.0681(13) 0.0547(12) 0.0851(15) -0.0019(10) 0.0373(12) -0.0069(11)
N4 0.0786(16) 0.0733(15) 0.119(2) -0.0010(12) 0.0622(16) -0.0153(14)

loop_
_atom_type_symbol
_atom_type_description
_atom_type_scat_dispersion_real
_atom_type_scat_dispersion_imag
_atom_type_scat_source
C C 0.0033 0.0016 'International Tables Vol C Tables 4.2.6.8 and 6.1.1.4'
H H 0.0000 0.0000 'International Tables Vol C Tables 4.2.6.8 and 6.1.1.4'
N N 0.0061 0.0033 'International Tables Vol C Tables 4.2.6.8 and 6.1.1.4'

loop_
_geom_angle_atom_site_label_1
_geom_angle_atom_site_label_2
_geom_angle_atom_site_label_3
_geom_angle
C6 C1 C2 114.9(2)
C6 C1 H1A 122.5
C2 C1 H1A 122.5
C1 C2 C3 123.2(2)
C1 C2 H2B 118.4
C3 C2 H2B 118.4
C4 C3 C2 121.4(2)
C4 C3 H3B 119.4
C2 C3 H3B 119.3
C3 C4 C5 116.2(2)
C3 C4 H4A 121.9
C5 C4 H4A 121.9
N3 C5 C6 109.8(2)
N3 C5 C4 129.6(2)
C6 C5 C4 120.6(2)
N1 C6 C1 132.6(2)
N1 C6 C5 103.8(2)
C1 C6 C5 123.6(2)
N1 C7 C8 112.97(18)
N1 C7 H7A 109.0
C8 C7 H7A 109.0
N1 C7 H7B 109.0
C8 C7 H7B 109.0
H7A C7 H7B 107.8
C13 C8 C9 119.1(2)
C13 C8 C7 119.6(2)
C9 C8 C7 121.3(2)
C10 C9 C8 120.7(2)
C10 C9 H9A 119.6
C8 C9 H9A 119.6
C11 C10 C9 119.3(2)
C11 C10 H10A 120.4
C9 C10 H10A 120.4
C12 C11 C10 120.4(2)
C12 C11 C14 118.6(2)
C10 C11 C14 121.0(2)
C13 C12 C11 119.7(2)
C13 C12 H12A 120.2
C11 C12 H12A 120.2
C12 C13 C8 120.8(2)
C12 C13 H13A 119.6
C8 C13 H13A 119.6
N4 C14 C11 177.3(3)
C6 N1 N2 110.69(19)
C6 N1 C7 129.3(2)
N2 N1 C7 120.0(2)
N3 N2 N1 108.7(2)
N2 N3 C5 107.0(2)

loop_
_geom_bond_atom_site_label_1
_geom_bond_atom_site_label_2
_geom_bond_distance
C1 C6 1.379(3)
C1 C2 1.396(4)
C1 H1A 0.9301
C2 C3 1.403(4)
C2 H2B 0.9300
C3 C4 1.374(4)
C3 H3B 0.9299
C4 C5 1.435(4)
C4 H4A 0.9300
C5 N3 1.384(3)
C5 C6 1.387(3)
C6 N1 1.362(3)
C7 N1 1.486(3)
C7 C8 1.521(3)
C7 H7A 0.9700
C7 H7B 0.9700
C8 C13 1.388(3)
C8 C9 1.392(3)
C9 C10 1.391(3)
C9 H9A 0.9299
C10 C11 1.391(3)
C10 H10A 0.9300
C11 C12 1.390(3)
C11 C14 1.453(3)
C12 C13 1.383(3)
C12 H12A 0.9299
C13 H13A 0.9300
C14 N4 1.145(3)
N1 N2 1.363(3)
N2 N3 1.321(3)

loop_
_cod_related_entry_id
_cod_related_entry_database
_cod_related_entry_code
1 ChemSpider 3067527
